data_4026895
loop_
_publ_author_name
'Jie Chen'
'Ling Zhou'
'Chong Kiat Tan'
'Ying-Yeung Yeung'

_publ_section_title
;
 An Enantioselective Approach toward 3,4-Dihydroisocoumarin through the
 Bromocyclization of Styrene-type Carboxylic Acids
;
_journal_name_full 'Journal of Organic Chemistry'
_journal_page_first 999
_journal_page_last 1009
_journal_paper_doi 10.1021/jo202221c
_journal_volume 77
_journal_year 2012
_chemical_formula_sum 'C19 H13 Br O2'
_chemical_formula_weight 353.20
_chemical_name_systematic
; 
 ? 
;
_space_group_IT_number 4
_symmetry_cell_setting monoclinic
_symmetry_space_group_name_Hall 'P 2yb'
_symmetry_space_group_name_H-M 'P 1 21 1'
_atom_sites_solution_hydrogens geom
_atom_sites_solution_primary direct
_atom_sites_solution_secondary difmap
_audit_creation_method SHELXL-97
_cell_angle_alpha 90.00
_cell_angle_beta 101.539(3)
_cell_angle_gamma 90.00
_cell_formula_units_Z 2
_cell_length_a 8.3746(10)
_cell_length_b 5.6910(7)
_cell_length_c 15.6697(18)
_cell_measurement_reflns_used 864
_cell_measurement_temperature 100(2)
_cell_measurement_theta_max 27.35
_cell_measurement_theta_min 2.48
_cell_volume 731.72(15)
_computing_cell_refinement 'Bruker SMART'
_computing_data_collection 'Bruker SMART'
_computing_data_reduction 'Bruker SAINT'
_computing_molecular_graphics 'Bruker SHELXTL'
_computing_publication_material 'Bruker SHELXTL'
_computing_structure_refinement 'SHELXL-97 (Sheldrick, 1997)'
_computing_structure_solution 'SHELXS-97 (Sheldrick, 1990)'
_diffrn_ambient_temperature 100(2)
_diffrn_measured_fraction_theta_full 0.993
_diffrn_measured_fraction_theta_max 0.993
_diffrn_measurement_device_type 'CCD area detector'
_diffrn_measurement_method 'phi and omega scans'
_diffrn_radiation_monochromator graphite
_diffrn_radiation_source 'fine-focus sealed tube'
_diffrn_radiation_type MoK\a
_diffrn_radiation_wavelength 0.71073
_diffrn_reflns_av_R_equivalents 0.0235
_diffrn_reflns_av_sigmaI/netI 0.0623
_diffrn_reflns_limit_h_max 10
_diffrn_reflns_limit_h_min -7
_diffrn_reflns_limit_k_max 7
_diffrn_reflns_limit_k_min -7
_diffrn_reflns_limit_l_max 16
_diffrn_reflns_limit_l_min -20
_diffrn_reflns_number 5083
_diffrn_reflns_theta_full 27.41
_diffrn_reflns_theta_max 27.41
_diffrn_reflns_theta_min 2.48
_exptl_absorpt_coefficient_mu 2.813
_exptl_absorpt_correction_T_max 0.3336
_exptl_absorpt_correction_T_min 0.3018
_exptl_absorpt_correction_type multi-scan
_exptl_absorpt_process_details 'Sadabs, (Sheldrick 2001)'
_exptl_crystal_colour COLOURLESS
_exptl_crystal_density_diffrn 1.603
_exptl_crystal_density_meas ?
_exptl_crystal_description BLOCK
_exptl_crystal_F_000 356
_exptl_crystal_size_max 0.56
_exptl_crystal_size_mid 0.56
_exptl_crystal_size_min 0.50
_refine_diff_density_max 0.932
_refine_diff_density_min -0.253
_refine_diff_density_rms 0.080
_refine_ls_abs_structure_details 'Flack H D (1983), Acta Cryst. A39, 876-881'
_refine_ls_abs_structure_Flack 0.005(8)
_refine_ls_extinction_method none
_refine_ls_goodness_of_fit_ref 1.016
_refine_ls_hydrogen_treatment constr
_refine_ls_matrix_type full
_refine_ls_number_parameters 199
_refine_ls_number_reflns 3137
_refine_ls_number_restraints 1
_refine_ls_restrained_S_all 1.015
_refine_ls_R_factor_all 0.0326
_refine_ls_R_factor_gt 0.0308
_refine_ls_shift/su_max 0.001
_refine_ls_shift/su_mean 0.000
_refine_ls_structure_factor_coef Fsqd
_refine_ls_weighting_details 'calc w=1/[\s^2^(Fo^2^)+(0.0235P)^2^+0.0000P] where P=(Fo^2^+2Fc^2^)/3'
_refine_ls_weighting_scheme calc
_refine_ls_wR_factor_gt 0.0734
_refine_ls_wR_factor_ref 0.0750
_reflns_number_gt 2956
_reflns_number_total 3137
_reflns_threshold_expression >2sigma(I)
_cod_data_source_file jo202221c_si_001.cif
_cod_data_source_block b008
_cod_depositor_comments
;
The following automatic conversions were performed:

'_exptl_crystal_density_meas' value 'Not measured' was changed to '?'
- the value is perceived as not measured.

Automatic conversion script
Id: cif_fix_values 3008 2015-01-20 13:52:24Z robertas 
;
_cod_database_code 4026895

loop_
_symmetry_equiv_pos_as_xyz
'x, y, z'
'-x, y+1/2, -z'

loop_
_atom_site_label
_atom_site_type_symbol
_atom_site_fract_x
_atom_site_fract_y
_atom_site_fract_z
_atom_site_U_iso_or_equiv
_atom_site_adp_type
_atom_site_occupancy
_atom_site_symmetry_multiplicity
_atom_site_calc_flag
_atom_site_refinement_flags
Br1 Br 0.81922(3) 0.74450(5) 0.790245(15) 0.02842(9) Uani 1 1 d .
O1 O 0.4641(2) 1.1674(3) 0.64384(12) 0.0205(4) Uani 1 1 d .
O2 O 0.4584(3) 1.4168(4) 0.53657(13) 0.0253(4) Uani 1 1 d .
C1 C 0.6945(4) 0.9160(5) 0.69110(18) 0.0226(6) Uani 1 1 d .
H1 H 0.6412 0.8004 0.6463 0.027 Uiso 1 1 calc R
C2 C 0.5626(3) 1.0591(5) 0.72167(17) 0.0197(5) Uani 1 1 d .
H2 H 0.6160 1.1863 0.7613 0.024 Uiso 1 1 calc R
C3 C 0.5405(3) 1.2930(4) 0.59048(16) 0.0205(6) Uani 1 1 d .
C4 C 0.7201(3) 1.2682(6) 0.60227(15) 0.0185(5) Uani 1 1 d .
C5 C 0.8074(4) 1.4295(5) 0.56331(17) 0.0221(6) Uani 1 1 d .
H5 H 0.7528 1.5567 0.5305 0.026 Uiso 1 1 calc R
C6 C 0.9745(4) 1.4044(6) 0.57246(18) 0.0252(6) Uani 1 1 d .
H6 H 1.0354 1.5170 0.5476 0.030 Uiso 1 1 calc R
C7 C 1.0525(3) 1.2146(7) 0.61794(16) 0.0253(6) Uani 1 1 d .
H7 H 1.1667 1.1957 0.6228 0.030 Uiso 1 1 calc R
C8 C 0.9658(4) 1.0512(5) 0.65664(17) 0.0235(6) Uani 1 1 d .
H8 H 1.0208 0.9211 0.6873 0.028 Uiso 1 1 calc R
C9 C 0.7994(4) 1.0778(5) 0.65056(17) 0.0195(5) Uani 1 1 d .
C10 C 0.4510(3) 0.9249(5) 0.76692(18) 0.0212(6) Uani 1 1 d .
C11 C 0.3725(3) 0.7173(6) 0.73006(16) 0.0237(6) Uani 1 1 d .
H11 H 0.3822 0.6705 0.6731 0.028 Uiso 1 1 calc R
C12 C 0.2825(4) 0.5835(5) 0.77597(18) 0.0231(6) Uani 1 1 d .
H12 H 0.2319 0.4435 0.7509 0.028 Uiso 1 1 calc R
C13 C 0.2641(4) 0.6527(5) 0.86117(19) 0.0216(6) Uani 1 1 d .
C14 C 0.1737(4) 0.5158(5) 0.91052(19) 0.0262(6) Uani 1 1 d .
H14 H 0.1242 0.3736 0.8870 0.031 Uiso 1 1 calc R
C15 C 0.1572(4) 0.5863(6) 0.9912(2) 0.0304(7) Uani 1 1 d .
H15 H 0.0973 0.4927 1.0240 0.036 Uiso 1 1 calc R
C16 C 0.2290(4) 0.7984(5) 1.02616(18) 0.0271(7) Uani 1 1 d .
H16 H 0.2156 0.8476 1.0822 0.032 Uiso 1 1 calc R
C17 C 0.3176(4) 0.9345(5) 0.98066(19) 0.0242(6) Uani 1 1 d .
H17 H 0.3661 1.0761 1.0055 0.029 Uiso 1 1 calc R
C18 C 0.3373(4) 0.8646(5) 0.89660(18) 0.0210(6) Uani 1 1 d .
C19 C 0.4314(4) 0.9964(5) 0.84768(18) 0.0214(6) Uani 1 1 d .
H19 H 0.4820 1.1377 0.8715 0.026 Uiso 1 1 calc R

loop_
_atom_site_aniso_label
_atom_site_aniso_U_11
_atom_site_aniso_U_22
_atom_site_aniso_U_33
_atom_site_aniso_U_23
_atom_site_aniso_U_13
_atom_site_aniso_U_12
Br1 0.02270(15) 0.03444(15) 0.02832(14) 0.00950(14) 0.00551(10) 0.00905(15)
O1 0.0133(9) 0.0247(10) 0.0239(9) 0.0038(7) 0.0048(8) 0.0021(7)
O2 0.0188(11) 0.0274(10) 0.0291(10) 0.0084(8) 0.0034(9) 0.0048(9)
C1 0.0203(15) 0.0218(13) 0.0240(12) 0.0027(10) 0.0005(11) 0.0049(11)
C2 0.0170(14) 0.0212(12) 0.0213(12) 0.0005(10) 0.0047(11) 0.0040(11)
C3 0.0222(14) 0.0165(16) 0.0230(12) -0.0015(9) 0.0054(11) 0.0006(10)
C4 0.0156(11) 0.0207(14) 0.0197(10) -0.0037(11) 0.0044(9) 0.0009(13)
C5 0.0225(15) 0.0241(13) 0.0200(12) -0.0016(10) 0.0052(11) 0.0014(12)
C6 0.0221(15) 0.0328(15) 0.0213(13) -0.0029(11) 0.0063(12) -0.0054(13)
C7 0.0162(12) 0.0387(19) 0.0212(11) -0.0034(13) 0.0042(10) -0.0004(14)
C8 0.0201(15) 0.0279(14) 0.0217(12) -0.0033(11) 0.0020(11) 0.0046(12)
C9 0.0187(14) 0.0211(12) 0.0192(11) -0.0049(10) 0.0052(11) 0.0026(11)
C10 0.0143(14) 0.0229(13) 0.0256(13) 0.0013(10) 0.0018(11) 0.0028(11)
C11 0.0224(13) 0.0263(16) 0.0220(11) -0.0025(13) 0.0036(10) 0.0038(14)
C12 0.0197(14) 0.0206(13) 0.0279(13) -0.0012(11) 0.0024(12) -0.0016(11)
C13 0.0138(14) 0.0235(12) 0.0273(14) 0.0040(10) 0.0035(12) 0.0038(11)
C14 0.0207(15) 0.0227(14) 0.0335(15) 0.0079(11) 0.0008(12) -0.0002(11)
C15 0.0198(16) 0.0374(16) 0.0344(16) 0.0143(14) 0.0064(13) 0.0033(13)
C16 0.0220(15) 0.0341(19) 0.0255(13) 0.0029(11) 0.0057(12) 0.0083(12)
C17 0.0187(15) 0.0271(14) 0.0265(14) 0.0000(11) 0.0036(12) 0.0029(12)
C18 0.0153(14) 0.0208(13) 0.0267(14) 0.0024(11) 0.0040(12) 0.0040(11)
C19 0.0185(14) 0.0192(12) 0.0255(13) 0.0007(10) 0.0019(11) 0.0000(11)

loop_
_atom_type_symbol
_atom_type_description
_atom_type_scat_dispersion_real
_atom_type_scat_dispersion_imag
_atom_type_scat_source
C C 0.0033 0.0016 'International Tables Vol C Tables 4.2.6.8 and 6.1.1.4'
H H 0.0000 0.0000 'International Tables Vol C Tables 4.2.6.8 and 6.1.1.4'
O O 0.0106 0.0060 'International Tables Vol C Tables 4.2.6.8 and 6.1.1.4'
Br Br -0.2901 2.4595 'International Tables Vol C Tables 4.2.6.8 and 6.1.1.4'

loop_
_geom_angle_atom_site_label_1
_geom_angle_atom_site_label_2
_geom_angle_atom_site_label_3
_geom_angle
C3 O1 C2 118.6(2)
C9 C1 C2 109.1(2)
C9 C1 Br1 112.26(19)
C2 C1 Br1 108.86(19)
O1 C2 C10 108.0(2)
O1 C2 C1 106.6(2)
C10 C2 C1 116.0(2)
O2 C3 O1 117.9(3)
O2 C3 C4 124.4(3)
O1 C3 C4 117.7(2)
C5 C4 C9 120.8(3)
C5 C4 C3 119.4(3)
C9 C4 C3 119.8(2)
C6 C5 C4 119.7(3)
C7 C6 C5 119.8(3)
C6 C7 C8 120.8(3)
C9 C8 C7 120.1(3)
C8 C9 C4 118.7(3)
C8 C9 C1 124.8(3)
C4 C9 C1 116.6(2)
C19 C10 C11 119.5(3)
C19 C10 C2 119.3(2)
C11 C10 C2 121.1(2)
C12 C11 C10 120.5(2)
C11 C12 C13 120.7(3)
C18 C13 C14 119.4(3)
C18 C13 C12 118.8(3)
C14 C13 C12 121.8(3)
C15 C14 C13 120.6(3)
C14 C15 C16 119.9(3)
C17 C16 C15 121.1(3)
C16 C17 C18 120.1(3)
C13 C18 C17 118.8(3)
C13 C18 C19 118.8(3)
C17 C18 C19 122.3(3)
C10 C19 C18 121.6(3)

loop_
_geom_bond_atom_site_label_1
_geom_bond_atom_site_label_2
_geom_bond_distance
Br1 C1 1.951(3)
O1 C3 1.354(3)
O1 C2 1.465(3)
O2 C3 1.204(3)
C1 C9 1.499(4)
C1 C2 1.524(4)
C2 C10 1.492(4)
C3 C4 1.485(4)
C4 C5 1.389(4)
C4 C9 1.409(4)
C5 C6 1.385(4)
C6 C7 1.383(5)
C7 C8 1.391(4)
C8 C9 1.386(4)
C10 C19 1.370(4)
C10 C11 1.418(4)
C11 C12 1.372(4)
C12 C13 1.429(4)
C13 C18 1.415(4)
C13 C14 1.419(4)
C14 C15 1.360(5)
C15 C16 1.409(5)
C16 C17 1.368(4)
C17 C18 1.417(4)
C18 C19 1.419(4)
